data_4082134
loop_
_publ_author_name
'Zhang, Jian'
'Zheng, Fangrui'
'Xie, Zuowei'

_publ_section_title
;
 Synthesis and Characterization of 14-Vertex Carboranes
;
_journal_issue 24
_journal_name_full Organometallics
_journal_page_first 7399
_journal_paper_doi 10.1021/om4009235
_journal_volume 32
_journal_year 2013
_chemical_formula_sum 'C11 H22 B12'
_chemical_formula_weight 284.01
_chemical_name_systematic
; 
 ? 
;
_space_group_IT_number 7
_symmetry_cell_setting monoclinic
_symmetry_space_group_name_Hall 'P -2yc'
_symmetry_space_group_name_H-M 'P 1 c 1'
_atom_sites_solution_hydrogens geom
_atom_sites_solution_primary direct
_atom_sites_solution_secondary difmap
_audit_creation_method SHELXL-97
_cell_angle_alpha 90.00
_cell_angle_beta 97.624(3)
_cell_angle_gamma 90.00
_cell_formula_units_Z 4
_cell_length_a 8.6516(16)
_cell_length_b 12.949(3)
_cell_length_c 15.190(3)
_cell_measurement_reflns_used 4110
_cell_measurement_temperature 296(2)
_cell_measurement_theta_max 27.63
_cell_measurement_theta_min 2.38
_cell_volume 1686.7(6)
_computing_cell_refinement 'BRUKER KAPPA APEXII DUO DIFFRACTOMETER'
_computing_data_collection 'BRUKER KAPPA APEXII DUO DIFFRACTOMETER'
_computing_data_reduction 'BRUKER KAPPA APEXII DUO DIFFRACTOMETER'
_computing_molecular_graphics 'SIEMENS SHELXTL'
_computing_publication_material 'SIEMENS SHELXTL'
_computing_structure_refinement 'SHELXL-97 (Sheldrick, 2008)'
_computing_structure_solution 'SHELXS-97 (Sheldrick, 2008)'
_diffrn_ambient_temperature 296(2)
_diffrn_measured_fraction_theta_full 0.998
_diffrn_measured_fraction_theta_max 0.998
_diffrn_measurement_device_type 'BRUKER KAPPA APEXII DUO DIFFRACTOMETER'
_diffrn_measurement_method 'PHI & OMEGA SCAN'
_diffrn_radiation_monochromator graphite
_diffrn_radiation_source 'fine-focus sealed tube'
_diffrn_radiation_type MoK\a
_diffrn_radiation_wavelength 0.71073
_diffrn_reflns_av_R_equivalents 0.0279
_diffrn_reflns_av_sigmaI/netI 0.0412
_diffrn_reflns_limit_h_max 11
_diffrn_reflns_limit_h_min -10
_diffrn_reflns_limit_k_max 16
_diffrn_reflns_limit_k_min -15
_diffrn_reflns_limit_l_max 18
_diffrn_reflns_limit_l_min -19
_diffrn_reflns_number 11889
_diffrn_reflns_theta_full 27.00
_diffrn_reflns_theta_max 27.00
_diffrn_reflns_theta_min 1.57
_exptl_absorpt_coefficient_mu 0.052
_exptl_absorpt_correction_T_max 0.9897
_exptl_absorpt_correction_T_min 0.9845
_exptl_absorpt_correction_type multi-scan
_exptl_absorpt_process_details sadabs
_exptl_crystal_colour colourless
_exptl_crystal_density_diffrn 1.118
_exptl_crystal_density_method 'not measured'
_exptl_crystal_description block
_exptl_crystal_F_000 592
_exptl_crystal_size_max 0.30
_exptl_crystal_size_mid 0.25
_exptl_crystal_size_min 0.20
_refine_diff_density_max 0.163
_refine_diff_density_min -0.159
_refine_diff_density_rms 0.035
_refine_ls_extinction_method none
_refine_ls_goodness_of_fit_ref 1.031
_refine_ls_hydrogen_treatment riding
_refine_ls_matrix_type full
_refine_ls_number_parameters 423
_refine_ls_number_reflns 6458
_refine_ls_number_restraints 2
_refine_ls_restrained_S_all 1.031
_refine_ls_R_factor_all 0.0686
_refine_ls_R_factor_gt 0.0523
_refine_ls_shift/su_max 0.000
_refine_ls_shift/su_mean 0.000
_refine_ls_structure_factor_coef Fsqd
_refine_ls_weighting_details 'calc w=1/[\s^2^(Fo^2^)+(0.0949P)^2^+0.1015P] where P=(Fo^2^+2Fc^2^)/3'
_refine_ls_weighting_scheme calc
_refine_ls_wR_factor_gt 0.1424
_refine_ls_wR_factor_ref 0.1572
_reflns_number_gt 5103
_reflns_number_total 6458
_reflns_threshold_expression >2sigma(I)
_cod_data_source_file om4009235_si_002.cif
_cod_data_source_block 11-Ph
_cod_depositor_comments
;
The following automatic conversions were performed:

'_symmetry_cell_setting' value 'Monoclinic' changed to 'monoclinic'
according to /home/saulius/struct/CIF-dictionaries/cif_core.dic
dictionary named 'cif_core.dic' version 2.4.2 from 2011-04-26.

Automatic conversion script
Id: cif_fix_values 1891 2012-01-12 08:04:46Z andrius 
;
_cod_original_cell_volume 1686.7(5)
_cod_original_sg_symbol_H-M Pc
_cod_database_code 4082134

loop_
_symmetry_equiv_pos_as_xyz
'x, y, z'
'x, -y, z+1/2'

loop_
_atom_site_label
_atom_site_type_symbol
_atom_site_fract_x
_atom_site_fract_y
_atom_site_fract_z
_atom_site_U_iso_or_equiv
_atom_site_adp_type
_atom_site_occupancy
_atom_site_symmetry_multiplicity
_atom_site_calc_flag
_atom_site_refinement_flags
B1 B 0.6562(3) 0.03593(18) 0.14883(15) 0.0421(5) Uani 1 1 d .
B4 B 0.5042(3) -0.0472(2) 0.0794(2) 0.0554(6) Uani 1 1 d .
H4 H 0.5150 -0.1319 0.0803 0.066 Uiso 1 1 calc R
B5 B 0.4549(3) 0.0123(2) 0.1758(2) 0.0584(7) Uani 1 1 d .
H5 H 0.4305 -0.0390 0.2300 0.070 Uiso 1 1 calc R
B6 B 0.5429(4) 0.1301(2) 0.20543(19) 0.0588(7) Uani 1 1 d .
H6 H 0.5702 0.1456 0.2770 0.071 Uiso 1 1 calc R
B7 B 0.6723(4) 0.1830(2) 0.1395(2) 0.0617(7) Uani 1 1 d .
H7 H 0.7744 0.2245 0.1731 0.074 Uiso 1 1 calc R
B8 B 0.5441(4) 0.1209(3) -0.0369(2) 0.0699(8) Uani 1 1 d .
H8 H 0.5478 0.1386 -0.1074 0.084 Uiso 1 1 calc R
B9 B 0.4242(4) 0.0213(3) -0.0157(2) 0.0673(8) Uani 1 1 d .
H9 H 0.3603 -0.0154 -0.0749 0.081 Uiso 1 1 calc R
B10 B 0.3279(4) 0.0227(3) 0.0760(3) 0.0703(8) Uani 1 1 d .
H10 H 0.2115 -0.0131 0.0666 0.084 Uiso 1 1 calc R
B11 B 0.3534(4) 0.1270(3) 0.1481(2) 0.0709(8) Uani 1 1 d .
H11 H 0.2496 0.1499 0.1781 0.085 Uiso 1 1 calc R
B12 B 0.4755(5) 0.2260(3) 0.1292(3) 0.0746(9) Uani 1 1 d .
H12 H 0.4400 0.3030 0.1496 0.090 Uiso 1 1 calc R
B13 B 0.5709(4) 0.2244(2) 0.0369(2) 0.0730(9) Uani 1 1 d .
H13 H 0.5886 0.3002 0.0071 0.088 Uiso 1 1 calc R
B14 B 0.3754(4) 0.1548(3) 0.0278(2) 0.0707(8) Uani 1 1 d .
B1' B 0.1302(3) 0.42081(18) 0.53330(17) 0.0488(5) Uani 1 1 d .
B4' B -0.0034(3) 0.3045(2) 0.5111(2) 0.0632(8) Uani 1 1 d .
H4' H 0.0194 0.2345 0.5518 0.076 Uiso 1 1 calc R
B5' B -0.0711(4) 0.4116(3) 0.5627(2) 0.0726(8) Uani 1 1 d .
H5' H -0.0939 0.4015 0.6317 0.087 Uiso 1 1 calc R
B6' B -0.0035(5) 0.5327(3) 0.5343(2) 0.0747(9) Uani 1 1 d .
H6' H 0.0125 0.5916 0.5868 0.090 Uiso 1 1 calc R
B7' B 0.1269(5) 0.5381(2) 0.4574(2) 0.0740(9) Uani 1 1 d .
H7' H 0.2199 0.5965 0.4686 0.089 Uiso 1 1 calc R
B8' B 0.0257(5) 0.3741(3) 0.3356(2) 0.0764(9) Uani 1 1 d .
H8' H 0.0325 0.3457 0.2680 0.092 Uiso 1 1 calc R
B9' B -0.0833(4) 0.2992(3) 0.3985(2) 0.0756(9) Uani 1 1 d .
H9' H -0.1358 0.2294 0.3658 0.091 Uiso 1 1 calc R
B10' B -0.1901(4) 0.3548(4) 0.4728(3) 0.0855(11) Uani 1 1 d .
H10' H -0.3006 0.3157 0.4799 0.103 Uiso 1 1 calc R
B11' B -0.1881(5) 0.4874(3) 0.4840(3) 0.0876(11) Uani 1 1 d .
H11' H -0.2999 0.5213 0.4961 0.105 Uiso 1 1 calc R
B12' B -0.0755(5) 0.5626(3) 0.4250(3) 0.0849(11) Uani 1 1 d .
H12' H -0.1250 0.6388 0.4055 0.102 Uiso 1 1 calc R
B13' B 0.0349(6) 0.5072(3) 0.3503(2) 0.0872(11) Uani 1 1 d .
H13' H 0.0488 0.5535 0.2911 0.105 Uiso 1 1 calc R
B14' B -0.1527(5) 0.4371(3) 0.3716(3) 0.0862(11) Uani 1 1 d .
C2 C 0.6983(3) 0.12325(19) 0.04558(16) 0.0579(6) Uani 1 1 d .
C3 C 0.6178(3) 0.01426(18) 0.01814(14) 0.0529(5) Uani 1 1 d .
C11 C 0.8573(4) 0.1206(3) 0.0143(2) 0.0840(10) Uani 1 1 d .
H11A H 0.8757 0.1841 -0.0166 0.101 Uiso 1 1 calc R
H11B H 0.9383 0.1131 0.0646 0.101 Uiso 1 1 calc R
C12 C 0.8582(5) 0.0297(4) -0.0473(3) 0.1156(15) Uani 1 1 d .
H12A H 0.9603 -0.0027 -0.0395 0.139 Uiso 1 1 calc R
H12B H 0.8352 0.0523 -0.1085 0.139 Uiso 1 1 calc R
C13 C 0.7360(4) -0.0468(3) -0.02597(18) 0.0780(9) Uani 1 1 d .
H13A H 0.7832 -0.1000 0.0137 0.094 Uiso 1 1 calc R
H13B H 0.6861 -0.0794 -0.0799 0.094 Uiso 1 1 calc R
C14 C 0.8031(3) -0.02338(17) 0.19460(13) 0.0452(5) Uani 1 1 d .
C15 C 0.9410(3) 0.0270(2) 0.22868(15) 0.0593(6) Uani 1 1 d .
H15A H 0.9476 0.0983 0.2231 0.071 Uiso 1 1 calc R
C16 C 1.0689(3) -0.0274(3) 0.27077(18) 0.0734(8) Uani 1 1 d .
H16A H 1.1605 0.0074 0.2916 0.088 Uiso 1 1 calc R
C17 C 1.0598(4) -0.1316(3) 0.28144(18) 0.0856(11) Uani 1 1 d .
H17A H 1.1447 -0.1676 0.3104 0.103 Uiso 1 1 calc R
C18 C 0.9256(4) -0.1834(3) 0.24956(19) 0.0800(9) Uani 1 1 d .
H18A H 0.9200 -0.2545 0.2571 0.096 Uiso 1 1 calc R
C19 C 0.7985(3) -0.1306(2) 0.20628(16) 0.0614(6) Uani 1 1 d .
H19A H 0.7087 -0.1668 0.1846 0.074 Uiso 1 1 calc R
C2' C 0.1734(3) 0.4300(2) 0.40592(17) 0.0649(6) Uani 1 1 d .
C3' C 0.1103(3) 0.32049(18) 0.43206(17) 0.0580(6) Uani 1 1 d .
C11' C 0.3338(5) 0.4116(4) 0.3830(2) 0.0967(11) Uani 1 1 d .
H11C H 0.4114 0.4362 0.4304 0.116 Uiso 1 1 calc R
H11D H 0.3480 0.4479 0.3288 0.116 Uiso 1 1 calc R
C12' C 0.3506(5) 0.2973(5) 0.3707(3) 0.1276(18) Uani 1 1 d .
H12C H 0.4567 0.2758 0.3912 0.153 Uiso 1 1 calc R
H12D H 0.3262 0.2793 0.3084 0.153 Uiso 1 1 calc R
C13' C 0.2376(4) 0.2439(3) 0.4249(2) 0.0884(10) Uani 1 1 d .
H13C H 0.1958 0.1817 0.3951 0.106 Uiso 1 1 calc R
H13D H 0.2896 0.2256 0.4833 0.106 Uiso 1 1 calc R
C14' C 0.2795(3) 0.40221(17) 0.60217(14) 0.0482(5) Uani 1 1 d .
C15' C 0.2873(3) 0.3198(2) 0.66152(18) 0.0651(7) Uani 1 1 d .
H15B H 0.2055 0.2728 0.6579 0.078 Uiso 1 1 calc R
C16' C 0.4152(4) 0.3067(3) 0.7260(2) 0.0820(9) Uani 1 1 d .
H16B H 0.4180 0.2515 0.7654 0.098 Uiso 1 1 calc R
C17' C 0.5371(4) 0.3745(3) 0.7319(2) 0.0880(11) Uani 1 1 d .
H17B H 0.6227 0.3654 0.7752 0.106 Uiso 1 1 calc R
C18' C 0.5335(4) 0.4551(3) 0.6745(3) 0.0945(11) Uani 1 1 d .
H18B H 0.6170 0.5008 0.6781 0.113 Uiso 1 1 calc R
C19' C 0.4065(4) 0.4693(2) 0.6112(2) 0.0747(8) Uani 1 1 d .
H19B H 0.4053 0.5256 0.5730 0.090 Uiso 1 1 calc R
H14 H 0.276(3) 0.196(2) -0.0068(17) 0.055(7) Uiso 1 1 d .
H14' H -0.237(5) 0.442(3) 0.312(3) 0.111(12) Uiso 1 1 d .

loop_
_atom_site_aniso_label
_atom_site_aniso_U_11
_atom_site_aniso_U_22
_atom_site_aniso_U_33
_atom_site_aniso_U_23
_atom_site_aniso_U_13
_atom_site_aniso_U_12
B1 0.0460(12) 0.0438(11) 0.0367(11) -0.0019(9) 0.0059(9) -0.0011(9)
B4 0.0525(15) 0.0466(13) 0.0627(15) -0.0005(11) -0.0083(12) -0.0061(11)
B5 0.0443(14) 0.0693(17) 0.0631(16) 0.0131(13) 0.0125(12) 0.0042(12)
B6 0.0653(17) 0.0606(16) 0.0503(14) -0.0062(12) 0.0077(13) 0.0151(13)
B7 0.0718(18) 0.0420(13) 0.0665(16) -0.0026(11) -0.0087(14) -0.0054(12)
B8 0.084(2) 0.0729(19) 0.0493(14) 0.0165(13) -0.0034(15) 0.0133(16)
B9 0.0673(18) 0.0686(18) 0.0579(16) -0.0064(13) -0.0212(14) 0.0057(14)
B10 0.0476(15) 0.0679(19) 0.091(2) 0.0056(16) -0.0063(15) 0.0008(13)
B11 0.0547(17) 0.083(2) 0.076(2) 0.0022(16) 0.0126(15) 0.0248(15)
B12 0.092(2) 0.0497(15) 0.078(2) -0.0056(14) -0.0056(18) 0.0205(15)
B13 0.088(2) 0.0497(15) 0.077(2) 0.0195(14) -0.0041(17) -0.0025(15)
B14 0.0679(19) 0.0644(17) 0.0746(19) 0.0046(15) -0.0093(16) 0.0166(15)
B1' 0.0582(15) 0.0392(12) 0.0476(12) 0.0005(10) 0.0019(11) 0.0049(11)
B4' 0.0540(15) 0.0592(16) 0.0700(18) 0.0104(13) -0.0157(14) -0.0020(12)
B5' 0.0576(17) 0.093(2) 0.0671(19) 0.0111(17) 0.0084(15) 0.0156(16)
B6' 0.093(2) 0.0580(17) 0.0706(18) -0.0045(14) 0.0009(17) 0.0306(17)
B7' 0.107(3) 0.0422(14) 0.0704(19) 0.0111(13) 0.0010(19) -0.0003(15)
B8' 0.090(2) 0.086(2) 0.0477(15) -0.0066(15) -0.0112(16) 0.0111(19)
B9' 0.0679(19) 0.075(2) 0.0741(19) 0.0004(16) -0.0277(16) -0.0031(16)
B10' 0.0492(17) 0.104(3) 0.097(3) 0.024(2) -0.0122(17) 0.0063(17)
B11' 0.067(2) 0.096(3) 0.096(3) 0.012(2) -0.0017(19) 0.0316(19)
B12' 0.107(3) 0.0568(18) 0.085(2) 0.0114(15) -0.012(2) 0.0279(18)
B13' 0.116(3) 0.078(2) 0.0625(19) 0.0254(17) -0.0068(19) 0.008(2)
B14' 0.087(3) 0.087(2) 0.075(2) 0.0144(18) -0.024(2) 0.025(2)
C2 0.0645(14) 0.0606(14) 0.0486(12) 0.0181(10) 0.0068(11) -0.0061(11)
C3 0.0648(14) 0.0576(12) 0.0335(10) -0.0002(9) -0.0042(9) 0.0087(11)
C11 0.0714(19) 0.113(3) 0.0718(18) 0.0334(18) 0.0234(15) -0.0124(17)
C12 0.097(3) 0.174(4) 0.083(2) 0.003(3) 0.040(2) 0.024(3)
C13 0.088(2) 0.103(2) 0.0427(12) -0.0119(13) 0.0073(13) 0.0253(17)
C14 0.0470(11) 0.0580(12) 0.0314(9) 0.0006(8) 0.0088(8) 0.0015(9)
C15 0.0475(13) 0.0854(17) 0.0450(12) -0.0007(11) 0.0060(10) -0.0025(12)
C16 0.0476(14) 0.120(3) 0.0513(14) -0.0037(15) 0.0021(11) 0.0097(15)
C17 0.076(2) 0.128(3) 0.0508(15) -0.0014(16) 0.0021(14) 0.054(2)
C18 0.102(2) 0.0763(18) 0.0582(15) 0.0055(13) -0.0021(16) 0.0329(17)
C19 0.0714(16) 0.0608(14) 0.0497(12) 0.0008(10) -0.0012(11) 0.0119(12)
C2' 0.0749(17) 0.0750(16) 0.0443(12) 0.0055(11) 0.0065(12) 0.0010(13)
C3' 0.0617(14) 0.0517(12) 0.0546(12) -0.0109(10) -0.0144(11) 0.0088(10)
C11' 0.083(2) 0.147(3) 0.0647(18) -0.008(2) 0.0261(16) -0.007(2)
C12' 0.094(3) 0.179(5) 0.108(3) -0.057(3) 0.007(2) 0.045(3)
C13' 0.089(2) 0.086(2) 0.0830(19) -0.0351(17) -0.0155(17) 0.0337(17)
C14' 0.0507(12) 0.0458(11) 0.0465(11) -0.0076(9) 0.0004(9) 0.0012(9)
C15' 0.0589(14) 0.0656(15) 0.0648(15) 0.0104(12) -0.0139(12) -0.0041(12)
C16' 0.083(2) 0.081(2) 0.0737(18) 0.0080(15) -0.0226(16) 0.0100(16)
C17' 0.0687(19) 0.098(2) 0.086(2) -0.0228(18) -0.0313(17) 0.0072(17)
C18' 0.082(2) 0.101(2) 0.092(2) -0.017(2) -0.020(2) -0.0288(19)
C19' 0.0776(18) 0.0707(17) 0.0702(17) -0.0089(13) -0.0113(15) -0.0211(14)

loop_
_atom_type_symbol
_atom_type_description
_atom_type_scat_dispersion_real
_atom_type_scat_dispersion_imag
_atom_type_scat_source
C C 0.0033 0.0016 'International Tables Vol C Tables 4.2.6.8 and 6.1.1.4'
H H 0.0000 0.0000 'International Tables Vol C Tables 4.2.6.8 and 6.1.1.4'
B B 0.0013 0.0007 'International Tables Vol C Tables 4.2.6.8 and 6.1.1.4'

loop_
_geom_angle_atom_site_label_1
_geom_angle_atom_site_label_2
_geom_angle_atom_site_label_3
_geom_angle
C14 B1 B6 124.50(17)
C14 B1 B5 123.21(18)
B6 B1 B5 55.79(16)
C14 B1 B4 115.35(18)
B6 B1 B4 105.13(17)
B5 B1 B4 55.51(15)
C14 B1 B7 117.21(18)
B6 B1 B7 55.01(16)
B5 B1 B7 104.99(18)
B4 B1 B7 124.91(17)
C14 B1 C3 113.07(16)
B6 B1 C3 121.97(17)
B5 B1 C3 99.17(16)
B4 B1 C3 49.94(13)
B7 B1 C3 94.04(15)
C14 B1 C2 113.74(17)
B6 B1 C2 98.89(16)
B5 B1 C2 122.40(17)
B4 B1 C2 93.97(15)
B7 B1 C2 50.15(14)
C3 B1 C2 47.35(12)
C3 B4 B9 59.39(18)
C3 B4 B5 119.27(19)
B9 B4 B5 110.5(2)
C3 B4 B10 108.3(2)
B9 B4 B10 58.23(19)
B5 B4 B10 59.71(19)
C3 B4 B1 67.65(14)
B9 B4 B1 109.71(19)
B5 B4 B1 61.13(14)
B10 B4 B1 104.82(19)
B6 B5 B11 60.31(19)
B6 B5 B10 111.0(2)
B11 B5 B10 59.35(19)
B6 B5 B4 117.0(2)
B11 B5 B4 110.0(2)
B10 B5 B4 60.49(18)
B6 B5 B1 61.52(15)
B11 B5 B1 105.1(2)
B10 B5 B1 107.0(2)
B4 B5 B1 63.37(15)
B5 B6 B7 119.4(2)
B5 B6 B12 110.9(2)
B7 B6 B12 61.4(2)
B5 B6 B11 60.16(18)
B7 B6 B11 110.7(2)
B12 B6 B11 58.5(2)
B5 B6 B1 62.69(15)
B7 B6 B1 64.54(16)
B12 B6 B1 108.2(2)
B11 B6 B1 105.86(19)
C2 B7 B6 118.7(2)
C2 B7 B13 59.51(18)
B6 B7 B13 110.2(2)
C2 B7 B12 107.9(2)
B6 B7 B12 59.5(2)
B13 B7 B12 58.0(2)
C2 B7 B1 67.70(14)
B6 B7 B1 60.45(15)
B13 B7 B1 109.51(19)
B12 B7 B1 103.8(2)
C3 B8 C2 56.32(15)
C3 B8 B9 59.41(17)
C2 B8 B9 108.04(19)
C3 B8 B13 107.5(2)
C2 B8 B13 59.29(19)
B9 B8 B13 119.4(3)
C3 B8 B14 101.3(2)
C2 B8 B14 101.2(2)
B9 B8 B14 63.5(2)
B13 B8 B14 62.6(2)
C3 B9 B8 59.76(18)
C3 B9 B10 108.9(2)
B8 B9 B10 121.1(2)
C3 B9 B4 57.03(15)
B8 B9 B4 110.6(2)
B10 B9 B4 61.25(19)
C3 B9 B14 101.5(2)
B8 B9 B14 63.4(2)
B10 B9 B14 63.8(2)
B4 B9 B14 104.7(2)
B9 B10 B11 119.1(3)
B9 B10 B5 112.6(2)
B11 B10 B5 60.13(19)
B9 B10 B4 60.52(18)
B11 B10 B4 110.1(2)
B5 B10 B4 59.80(17)
B9 B10 B14 63.2(2)
B11 B10 B14 62.2(2)
B5 B10 B14 104.8(2)
B4 B10 B14 103.8(2)
B12 B11 B10 120.5(3)
B12 B11 B5 112.1(2)
B10 B11 B5 60.52(19)
B12 B11 B6 60.5(2)
B10 B11 B6 111.3(2)
B5 B11 B6 59.53(17)
B12 B11 B14 63.4(2)
B10 B11 B14 63.9(2)
B5 B11 B14 106.3(2)
B6 B11 B14 105.5(2)
B11 B12 B13 120.2(3)
B11 B12 B6 60.9(2)
B13 B12 B6 112.3(2)
B11 B12 B7 110.9(2)
B13 B12 B7 60.7(2)
B6 B12 B7 59.16(18)
B11 B12 B14 63.1(2)
B13 B12 B14 63.3(2)
B6 B12 B14 105.6(2)
B7 B12 B14 104.3(2)
C2 B13 B12 108.7(2)
C2 B13 B8 59.25(18)
B12 B13 B8 119.7(3)
C2 B13 B7 57.24(16)
B12 B13 B7 61.3(2)
B8 B13 B7 110.0(2)
C2 B13 B14 101.6(2)
B12 B13 B14 63.0(2)
B8 B13 B14 63.2(2)
B7 B13 B14 104.6(2)
B11 B14 B12 53.5(2)
B11 B14 B13 102.8(2)
B12 B14 B13 53.69(19)
B11 B14 B8 129.2(2)
B12 B14 B8 103.3(2)
B13 B14 B8 54.27(19)
B11 B14 B9 102.5(2)
B12 B14 B9 128.2(2)
B13 B14 B9 102.6(2)
B8 B14 B9 53.07(18)
B11 B14 B10 53.9(2)
B12 B14 B10 102.7(2)
B13 B14 B10 128.7(2)
B8 B14 B10 102.0(2)
B9 B14 B10 53.01(19)
C14' B1' B6' 125.0(2)
C14' B1' B5' 123.0(2)
B6' B1' B5' 56.11(19)
C14' B1' B4' 115.09(18)
B6' B1' B4' 104.7(2)
B5' B1' B4' 54.89(18)
C14' B1' B7' 118.1(2)
B6' B1' B7' 54.76(19)
B5' B1' B7' 104.9(2)
B4' B1' B7' 124.4(2)
C14' B1' C3' 113.07(17)
B6' B1' C3' 121.50(18)
B5' B1' C3' 98.93(19)
B4' B1' C3' 50.34(15)
B7' B1' C3' 93.44(17)
C14' B1' C2' 114.0(2)
B6' B1' C2' 99.01(18)
B5' B1' C2' 122.14(19)
B4' B1' C2' 93.57(17)
B7' B1' C2' 50.51(15)
C3' B1' C2' 46.50(13)
C3' B4' B5' 119.7(2)
C3' B4' B9' 59.78(19)
B5' B4' B9' 111.0(2)
C3' B4' B10' 108.6(2)
B5' B4' B10' 60.3(2)
B9' B4' B10' 58.0(2)
C3' B4' B1' 68.01(16)
B5' B4' B1' 61.31(18)
B9' B4' B1' 110.8(2)
B10' B4' B1' 105.9(2)
B4' B5' B6' 117.5(3)
B4' B5' B11' 109.7(3)
B6' B5' B11' 60.9(2)
B4' B5' B10' 60.8(2)
B6' B5' B10' 111.3(3)
B11' B5' B10' 58.7(2)
B4' B5' B1' 63.80(18)
B6' B5' B1' 61.84(18)
B11' B5' B1' 105.9(3)
B10' B5' B1' 108.1(2)
B7' B6' B12' 61.9(2)
B7' B6' B5' 118.3(2)
B12' B6' B5' 110.3(3)
B7' B6' B11' 110.7(3)
B12' B6' B11' 58.3(2)
B5' B6' B11' 59.9(2)
B7' B6' B1' 64.08(17)
B12' B6' B1' 108.1(2)
B5' B6' B1' 62.05(17)
B11' B6' B1' 105.4(2)
C2' B7' B6' 119.9(2)
C2' B7' B13' 59.1(2)
B6' B7' B13' 111.1(3)
C2' B7' B12' 107.8(2)
B6' B7' B12' 59.3(2)
B13' B7' B12' 58.5(2)
C2' B7' B1' 68.37(16)
B6' B7' B1' 61.16(17)
B13' B7' B1' 110.3(2)
B12' B7' B1' 104.1(3)
C3' B8' C2' 55.55(15)
C3' B8' B9' 59.83(18)
C2' B8' B9' 108.1(2)
C3' B8' B13' 106.7(2)
C2' B8' B13' 58.9(2)
B9' B8' B13' 120.4(3)
C3' B8' B14' 101.7(2)
C2' B8' B14' 102.0(2)
B9' B8' B14' 63.6(2)
B13' B8' B14' 63.9(2)
C3' B9' B10' 109.2(2)
C3' B9' B8' 59.21(19)
B10' B9' B8' 120.7(3)
C3' B9' B4' 57.31(17)
B10' B9' B4' 61.2(2)
B8' B9' B4' 110.0(2)
C3' B9' B14' 100.4(2)
B10' B9' B14' 64.2(2)
B8' B9' B14' 62.3(2)
B4' B9' B14' 104.1(2)
B9' B10' B11' 119.1(3)
B9' B10' B5' 112.1(2)
B11' B10' B5' 60.6(2)
B9' B10' B4' 60.8(2)
B11' B10' B4' 109.7(3)
B5' B10' B4' 58.88(19)
B9' B10' B14' 63.0(2)
B11' B10' B14' 61.9(2)
B5' B10' B14' 104.2(3)
B4' B10' B14' 102.9(3)
B12' B11' B10' 120.9(3)
B12' B11' B5' 110.9(3)
B10' B11' B5' 60.7(2)
B12' B11' B6' 59.7(2)
B10' B11' B6' 111.6(2)
B5' B11' B6' 59.2(2)
B12' B11' B14' 63.3(3)
B10' B11' B14' 64.4(3)
B5' B11' B14' 105.9(2)
B6' B11' B14' 104.9(3)
B11' B12' B13' 120.6(3)
B11' B12' B6' 61.9(2)
B13' B12' B6' 112.0(2)
B11' B12' B7' 111.1(2)
B13' B12' B7' 60.1(2)
B6' B12' B7' 58.8(2)
B11' B12' B14' 62.9(3)
B13' B12' B14' 63.8(3)
B6' B12' B14' 106.2(2)
B7' B12' B14' 104.1(2)
C2' B13' B12' 109.4(2)
C2' B13' B8' 59.8(2)
B12' B13' B8' 118.3(3)
C2' B13' B7' 58.05(19)
B12' B13' B7' 61.4(2)
B8' B13' B7' 110.5(2)
C2' B13' B14' 101.2(2)
B12' B13' B14' 62.3(3)
B8' B13' B14' 61.8(2)
B7' B13' B14' 103.9(3)
B8' B14' B11' 130.2(2)
B8' B14' B12' 103.8(3)
B11' B14' B12' 53.8(2)
B8' B14' B9' 54.0(2)
B11' B14' B9' 102.2(2)
B12' B14' B9' 128.7(2)
B8' B14' B13' 54.3(2)
B11' B14' B13' 103.3(3)
B12' B14' B13' 53.9(2)
B9' B14' B13' 103.2(3)
B8' B14' B10' 102.7(2)
B11' B14' B10' 53.6(2)
B12' B14' B10' 102.6(3)
B9' B14' B10' 52.8(2)
B13' B14' B10' 128.9(2)
C11 C2 C3 106.2(2)
C11 C2 B7 120.7(2)
C3 C2 B7 121.9(2)
C11 C2 B8 115.1(2)
C3 C2 B8 61.52(17)
B7 C2 B8 117.2(2)
C11 C2 B13 126.7(2)
C3 C2 B13 113.7(2)
B7 C2 B13 63.25(19)
B8 C2 B13 61.47(19)
C11 C2 B1 120.0(2)
C3 C2 B1 65.77(13)
B7 C2 B1 62.15(14)
B8 C2 B1 111.04(19)
B13 C2 B1 108.13(19)
C13 C3 C2 106.2(2)
C13 C3 B4 119.1(2)
C2 C3 B4 123.34(19)
C13 C3 B9 126.4(2)
C2 C3 B9 114.2(2)
B4 C3 B9 63.58(18)
C13 C3 B8 116.0(2)
C2 C3 B8 62.16(17)
B4 C3 B8 117.3(2)
B9 C3 B8 60.83(19)
C13 C3 B1 118.79(18)
C2 C3 B1 66.88(13)
B4 C3 B1 62.40(14)
B9 C3 B1 108.86(18)
B8 C3 B1 112.29(18)
C12 C11 C2 107.0(3)
C11 C12 C13 108.5(3)
C12 C13 C3 106.5(3)
C15 C14 C19 116.9(2)
C15 C14 B1 122.6(2)
C19 C14 B1 120.5(2)
C16 C15 C14 121.4(3)
C17 C16 C15 120.0(3)
C16 C17 C18 120.1(3)
C17 C18 C19 120.4(3)
C18 C19 C14 121.1(3)
C11' C2' C3' 106.1(3)
C11' C2' B7' 122.0(3)
C3' C2' B7' 121.1(2)
C11' C2' B13' 126.4(3)
C3' C2' B13' 114.0(2)
B7' C2' B13' 62.9(2)
C11' C2' B8' 115.2(3)
C3' C2' B8' 61.67(18)
B7' C2' B8' 116.0(3)
B13' C2' B8' 61.3(2)
C11' C2' B1' 120.6(2)
C3' C2' B1' 66.11(15)
B7' C2' B1' 61.12(16)
B13' C2' B1' 107.7(2)
B8' C2' B1' 110.7(2)
C13' C3' C2' 107.0(3)
C13' C3' B4' 118.8(3)
C2' C3' B4' 123.2(2)
C13' C3' B8' 116.4(3)
C2' C3' B8' 62.78(19)
B4' C3' B8' 116.5(2)
C13' C3' B9' 125.0(2)
C2' C3' B9' 115.2(2)
B4' C3' B9' 62.9(2)
B8' C3' B9' 61.0(2)
C13' C3' B1' 119.77(19)
C2' C3' B1' 67.39(15)
B4' C3' B1' 61.66(16)
B8' C3' B1' 112.40(18)
B9' C3' B1' 108.4(2)
C2' C11' C12' 107.1(3)
C11' C12' C13' 107.5(3)
C3' C13' C12' 105.7(3)
C15' C14' C19' 116.4(2)
C15' C14' B1' 121.0(2)
C19' C14' B1' 122.6(2)
C16' C15' C14' 121.1(3)
C17' C16' C15' 120.3(3)
C18' C17' C16' 120.0(3)
C17' C18' C19' 120.1(3)
C18' C19' C14' 122.2(3)

loop_
_geom_bond_atom_site_label_1
_geom_bond_atom_site_label_2
_geom_bond_distance
B1 C14 1.567(3)
B1 B6 1.847(4)
B1 B5 1.867(4)
B1 B4 1.906(3)
B1 B7 1.917(4)
B1 C3 1.989(3)
B1 C2 2.006(3)
B4 C3 1.646(4)
B4 B9 1.757(4)
B4 B5 1.757(4)
B4 B10 1.769(4)
B5 B6 1.737(5)
B5 B11 1.749(4)
B5 B10 1.755(5)
B6 B7 1.739(5)
B6 B12 1.745(5)
B6 B11 1.751(5)
B7 C2 1.664(4)
B7 B13 1.767(4)
B7 B12 1.778(5)
B8 C3 1.694(4)
B8 C2 1.704(4)
B8 B9 1.712(5)
B8 B13 1.742(5)
B8 B14 1.915(5)
B9 C3 1.688(4)
B9 B10 1.716(5)
B9 B14 1.918(5)
B10 B11 1.735(5)
B10 B14 1.927(5)
B11 B12 1.709(6)
B11 B14 1.897(5)
B12 B13 1.719(6)
B12 B14 1.902(5)
B13 C2 1.705(4)
B13 B14 1.905(5)
B1' C14' 1.569(3)
B1' B6' 1.855(4)
B1' B5' 1.859(4)
B1' B4' 1.901(4)
B1' B7' 1.905(4)
B1' C3' 2.003(4)
B1' C2' 2.022(4)
B4' C3' 1.663(5)
B4' B5' 1.733(5)
B4' B9' 1.759(4)
B4' B10' 1.767(4)
B5' B6' 1.747(6)
B5' B11' 1.759(5)
B5' B10' 1.759(6)
B6' B7' 1.730(6)
B6' B12' 1.738(5)
B6' B11' 1.776(6)
B7' C2' 1.679(4)
B7' B13' 1.761(5)
B7' B12' 1.784(6)
B8' C3' 1.696(4)
B8' C2' 1.714(4)
B8' B9' 1.726(6)
B8' B13' 1.739(6)
B8' B14' 1.890(6)
B9' C3' 1.707(4)
B9' B10' 1.710(6)
B9' B14' 1.912(5)
B10' B11' 1.725(7)
B10' B14' 1.933(6)
B11' B12' 1.713(7)
B11' B14' 1.891(6)
B12' B13' 1.733(7)
B12' B14' 1.898(6)
B13' C2' 1.698(5)
B13' B14' 1.925(7)
C2 C11 1.514(4)
C2 C3 1.604(4)
C3 C13 1.517(4)
C11 C12 1.505(6)
C12 C13 1.515(6)
C14 C15 1.398(3)
C14 C19 1.400(3)
C15 C16 1.393(4)
C16 C17 1.362(5)
C17 C18 1.373(5)
C18 C19 1.385(4)
C2' C11' 1.494(5)
C2' C3' 1.589(4)
C3' C13' 1.497(4)
C11' C12' 1.501(7)
C12' C13' 1.524(7)
C14' C15' 1.393(3)
C14' C19' 1.394(4)
C15' C16' 1.387(4)
C16' C17' 1.366(5)
C17' C18' 1.359(6)
C18' C19' 1.373(4)
